data_4339500
loop_
_publ_author_name
'Tronic, Tristan A.'
'deKrafft, Kathryn E'
'Lim, Mi Jung'
'Ley, Amanda N.'
'Pike, Robert D.'

_publ_section_title
;
 Copper(I) cyanide networks: synthesis, luminescence behavior and thermal
 analysis. Part 1. Diimine ligands.
;
_journal_issue 21
_journal_name_full 'Inorganic chemistry'
_journal_page_first 8897
_journal_page_last 8912
_journal_paper_doi 10.1021/ic7007057
_journal_volume 46
_journal_year 2007
_chemical_formula_moiety 'C12 H6 Cu4 N6'
_chemical_formula_sum 'C12 H6 Cu4 N6'
_chemical_formula_weight 488.39
_chemical_name_common
;
 [(CuCN)~4~(Qnz)]
;
_chemical_name_systematic
; 
 catena-poly[!mu-quinazolinetetra-!mu-cyano-)tetracopper(I)]
;
_space_group_IT_number 2
_symmetry_cell_setting triclinic
_symmetry_space_group_name_Hall '-P 1'
_symmetry_space_group_name_H-M 'P -1'
_atom_sites_solution_hydrogens geom
_atom_sites_solution_primary direct
_atom_sites_solution_secondary difmap
_audit_creation_method SHELXL-97
_cell_angle_alpha 106.253(4)
_cell_angle_beta 115.356(3)
_cell_angle_gamma 97.651(4)
_cell_formula_units_Z 2
_cell_length_a 9.0092(4)
_cell_length_b 9.2401(7)
_cell_length_c 10.0496(4)
_cell_measurement_temperature 100(2)
_cell_volume 694.24(8)
_computing_cell_refinement 'SAINTPLUS (Bruker AXS, 2004)'
_computing_data_collection 'APEX2 (Bruker AXS, 2004)'
_computing_data_reduction SAINTPLUS
_computing_molecular_graphics 'ORTEP3 (Farrugia, 1997)'
_computing_publication_material 'SHELXL97 (Sheldrick, 1997)'
_computing_structure_refinement 'XSHELL (Bruker, 2004)'
_computing_structure_solution 'SHELXS97 (Sheldrick, 1997)'
_diffrn_ambient_temperature 100(2)
_diffrn_measured_fraction_theta_full 0.966
_diffrn_measured_fraction_theta_max 0.966
_diffrn_measurement_device_type 'Bruker SMART Apex II CCD'
_diffrn_measurement_method '\w and \y'
_diffrn_radiation_monochromator graphite
_diffrn_radiation_source 'fine-focus sealed tube'
_diffrn_radiation_type CuK\a
_diffrn_radiation_wavelength 1.54178
_diffrn_reflns_av_R_equivalents 0.0639
_diffrn_reflns_av_sigmaI/netI 0.0511
_diffrn_reflns_limit_h_max 10
_diffrn_reflns_limit_h_min -10
_diffrn_reflns_limit_k_max 10
_diffrn_reflns_limit_k_min -11
_diffrn_reflns_limit_l_max 11
_diffrn_reflns_limit_l_min -11
_diffrn_reflns_number 11319
_diffrn_reflns_theta_full 66.98
_diffrn_reflns_theta_max 66.98
_diffrn_reflns_theta_min 5.21
_diffrn_standards_number 0
_exptl_absorpt_coefficient_mu 6.914
_exptl_absorpt_correction_T_max 0.7695
_exptl_absorpt_correction_T_min 0.5447
_exptl_absorpt_correction_type numerical
_exptl_absorpt_process_details 'SADABS (Sheldrick, 2004)'
_exptl_crystal_colour yellow
_exptl_crystal_density_diffrn 2.336
_exptl_crystal_density_method 'not measured'
_exptl_crystal_description prism
_exptl_crystal_F_000 472
_exptl_crystal_size_max 0.10
_exptl_crystal_size_mid 0.04
_exptl_crystal_size_min 0.04
_refine_diff_density_max 0.718
_refine_diff_density_min -0.621
_refine_diff_density_rms 0.135
_refine_ls_extinction_method none
_refine_ls_goodness_of_fit_ref 1.041
_refine_ls_hydrogen_treatment constr
_refine_ls_matrix_type full
_refine_ls_number_parameters 200
_refine_ls_number_reflns 2390
_refine_ls_number_restraints 0
_refine_ls_restrained_S_all 1.041
_refine_ls_R_factor_all 0.0474
_refine_ls_R_factor_gt 0.0359
_refine_ls_shift/su_max 0.000
_refine_ls_shift/su_mean 0.000
_refine_ls_structure_factor_coef Fsqd
_refine_ls_weighting_details 'calc w=1/[\s^2^(Fo^2^)+(0.0475P)^2^+0.0000P] where P=(Fo^2^+2Fc^2^)/3'
_refine_ls_weighting_scheme calc
_refine_ls_wR_factor_gt 0.0812
_refine_ls_wR_factor_ref 0.0868
_reflns_number_gt 1978
_reflns_number_total 2390
_reflns_threshold_expression >2sigma(I)
_cod_data_source_file ic7007057-file003.cif
_cod_data_source_block 10d
_cod_original_cell_volume 694.23(8)
_cod_original_sg_symbol_H-M P-1
_cod_database_code 4339500

loop_
_symmetry_equiv_pos_as_xyz
'x, y, z'
'-x, -y, -z'

loop_
_atom_site_label
_atom_site_type_symbol
_atom_site_fract_x
_atom_site_fract_y
_atom_site_fract_z
_atom_site_U_iso_or_equiv
_atom_site_adp_type
_atom_site_occupancy
_atom_site_symmetry_multiplicity
_atom_site_calc_flag
_atom_site_refinement_flags
_atom_site_disorder_group
Cu1 Cu 0.19371(7) 0.53642(6) 0.27868(6) 0.01272(16) Uani 1 1 d . .
Cu2 Cu 0.36473(8) 0.60891(7) 0.14894(8) 0.02052(18) Uani 1 1 d . .
Cu3 Cu 0.54626(7) 1.12457(6) 0.13582(7) 0.01281(17) Uani 1 1 d . .
Cu4 Cu 0.28549(7) 1.15211(7) 0.22202(7) 0.02028(18) Uani 1 1 d . .
N1 N 0.0471(5) 0.5085(4) 0.0644(5) 0.0184(8) Uani 0.50 1 d P .
C1 C 0.0471(5) 0.5085(4) 0.0644(5) 0.0184(8) Uani 0.50 1 d P .
C2A C 0.4246(5) 0.4201(4) 0.1272(4) 0.0139(10) Uani 0.57(5) 1 d P 1
N2A N 0.4658(5) 1.3068(4) 0.1256(4) 0.0135(10) Uani 0.57(5) 1 d P 1
N2B N 0.4246(5) 0.4201(4) 0.1272(4) 0.0139(10) Uani 0.43(5) 1 d P 2
C2B C 0.4658(5) 1.3068(4) 0.1256(4) 0.0135(10) Uani 0.43(5) 1 d P 2
N3 N 0.3983(4) 0.8063(4) 0.1338(4) 0.0159(7) Uani 1 1 d . .
C3 C 0.4439(5) 0.9232(4) 0.1219(4) 0.0114(8) Uani 1 1 d . .
N4 N 0.4625(5) 1.2639(4) 0.4298(4) 0.0185(7) Uani 1 1 d . .
C4 C 0.4137(5) 0.6618(4) 0.4509(5) 0.0133(8) Uani 1 1 d . .
N5 N 0.0679(5) 1.0372(4) 0.0508(4) 0.0164(8) Uani 0.50 1 d P .
C5 C 0.0679(5) 1.0372(4) 0.0508(4) 0.0164(8) Uani 0.50 1 d P .
N6 N 0.8157(4) 1.2186(4) 0.2912(4) 0.0114(6) Uani 1 1 d . .
N7 N 0.0739(4) 0.3983(4) 0.3521(4) 0.0133(7) Uani 1 1 d . .
C6 C 0.9050(5) 1.3122(4) 0.2571(4) 0.0132(8) Uani 1 1 d . .
H6 H 0.8464 1.3209 0.1567 0.016 Uiso 1 1 calc R .
C7 C 0.1557(5) 0.3886(5) 0.4925(5) 0.0137(8) Uani 1 1 d . .
H7 H 0.2729 0.4480 0.5614 0.016 Uiso 1 1 calc R .
C8 C 0.0746(5) 0.2929(4) 0.5434(4) 0.0105(8) Uani 1 1 d . .
C9 C 0.1600(5) 0.2822(5) 0.6955(5) 0.0181(9) Uani 1 1 d . .
H9 H 0.2768 0.3412 0.7675 0.022 Uiso 1 1 calc R .
C10 C 0.0731(5) 0.1869(5) 0.7372(5) 0.0175(9) Uani 1 1 d . .
H10 H 0.1296 0.1790 0.8381 0.021 Uiso 1 1 calc R .
C11 C -0.1002(5) 0.1005(5) 0.6305(5) 0.0179(8) Uani 1 1 d . .
H11 H -0.1592 0.0354 0.6614 0.021 Uiso 1 1 calc R .
C12 C -0.1869(5) 0.1075(5) 0.4825(5) 0.0160(8) Uani 1 1 d . .
H12 H -0.3036 0.0473 0.4122 0.019 Uiso 1 1 calc R .
C13 C -0.1000(5) 0.2052(4) 0.4370(5) 0.0122(8) Uani 1 1 d . .

loop_
_atom_site_aniso_label
_atom_site_aniso_U_11
_atom_site_aniso_U_22
_atom_site_aniso_U_33
_atom_site_aniso_U_23
_atom_site_aniso_U_13
_atom_site_aniso_U_12
Cu1 0.0122(3) 0.0141(3) 0.0105(3) 0.0063(2) 0.0037(2) 0.0022(2)
Cu2 0.0263(3) 0.0116(3) 0.0348(4) 0.0161(3) 0.0184(3) 0.0107(3)
Cu3 0.0133(3) 0.0088(3) 0.0171(3) 0.0079(2) 0.0062(2) 0.0037(2)
Cu4 0.0153(3) 0.0210(3) 0.0136(3) 0.0058(3) -0.0001(3) -0.0006(3)
N1 0.0177(18) 0.0189(18) 0.0166(19) 0.0074(16) 0.0055(15) 0.0080(16)
C1 0.0177(18) 0.0189(18) 0.0166(19) 0.0074(16) 0.0055(15) 0.0080(16)
C2A 0.0162(18) 0.013(2) 0.012(2) 0.0063(15) 0.0060(16) 0.0038(16)
N2A 0.0186(18) 0.011(2) 0.0111(18) 0.0064(14) 0.0055(15) 0.0056(16)
N2B 0.0162(18) 0.013(2) 0.012(2) 0.0063(15) 0.0060(16) 0.0038(16)
C2B 0.0186(18) 0.011(2) 0.0111(18) 0.0064(14) 0.0055(15) 0.0056(16)
N3 0.0174(17) 0.0154(17) 0.0146(18) 0.0056(14) 0.0077(15) 0.0047(15)
C3 0.0119(18) 0.0113(19) 0.010(2) 0.0062(15) 0.0034(16) 0.0027(16)
N4 0.0214(18) 0.0174(18) 0.020(2) 0.0088(15) 0.0110(17) 0.0072(16)
C4 0.0166(19) 0.0109(18) 0.011(2) 0.0041(16) 0.0060(18) 0.0033(17)
N5 0.0192(16) 0.022(2) 0.0110(19) 0.0078(16) 0.0085(14) 0.0061(16)
C5 0.0192(16) 0.022(2) 0.0110(19) 0.0078(16) 0.0085(14) 0.0061(16)
N6 0.0108(14) 0.0104(15) 0.0106(17) 0.0052(13) 0.0031(13) 0.0007(13)
N7 0.0126(15) 0.0139(16) 0.0109(17) 0.0058(13) 0.0035(14) 0.0017(14)
C6 0.0136(18) 0.0133(19) 0.0090(19) 0.0055(15) 0.0020(16) 0.0027(16)
C7 0.0134(18) 0.0125(18) 0.015(2) 0.0045(16) 0.0069(17) 0.0044(16)
C8 0.0095(17) 0.0089(18) 0.011(2) 0.0027(15) 0.0037(16) 0.0017(16)
C9 0.017(2) 0.019(2) 0.013(2) 0.0065(17) 0.0030(17) 0.0036(18)
C10 0.021(2) 0.017(2) 0.013(2) 0.0093(17) 0.0054(18) 0.0056(18)
C11 0.020(2) 0.015(2) 0.021(2) 0.0122(17) 0.0091(18) 0.0040(17)
C12 0.0143(18) 0.0150(19) 0.017(2) 0.0072(17) 0.0061(17) 0.0019(17)
C13 0.0144(18) 0.0105(19) 0.016(2) 0.0075(16) 0.0075(16) 0.0090(16)

loop_
_atom_type_symbol
_atom_type_description
_atom_type_scat_dispersion_real
_atom_type_scat_dispersion_imag
_atom_type_scat_source
C C 0.0181 0.0091 'International Tables Vol C Tables 4.2.6.8 and 6.1.1.4'
H H 0.0000 0.0000 'International Tables Vol C Tables 4.2.6.8 and 6.1.1.4'
N N 0.0311 0.0180 'International Tables Vol C Tables 4.2.6.8 and 6.1.1.4'
Cu Cu -1.9646 0.5888 'International Tables Vol C Tables 4.2.6.8 and 6.1.1.4'

loop_
_geom_angle_atom_site_label_1
_geom_angle_atom_site_label_2
_geom_angle_atom_site_label_3
_geom_angle
_geom_angle_site_symmetry_1
_geom_angle_site_symmetry_3
C4 Cu1 N1 139.58(17) . .
C4 Cu1 N7 109.34(15) . .
N1 Cu1 N7 110.96(15) . .
C4 Cu1 Cu2 75.33(12) . .
N1 Cu1 Cu2 68.56(12) . .
N7 Cu1 Cu2 157.93(10) . .
N3 Cu2 C2A 147.20(16) . .
N3 Cu2 Cu1 121.04(11) . .
C2A Cu2 Cu1 91.27(12) . .
C3 Cu3 N2A 132.77(16) . .
C3 Cu3 N6 115.75(13) . .
N2A Cu3 N6 104.62(14) . .
C3 Cu3 C3 105.73(12) . 2_675
N2A Cu3 C3 92.30(13) . 2_675
N6 Cu3 C3 96.62(12) . 2_675
C3 Cu3 Cu3 63.67(12) . 2_675
N2A Cu3 Cu3 120.66(11) . 2_675
N6 Cu3 Cu3 114.19(9) . 2_675
C3 Cu3 Cu3 42.06(8) 2_675 2_675
C3 Cu3 Cu4 71.90(12) . .
N2A Cu3 Cu4 64.62(11) . .
N6 Cu3 Cu4 126.38(9) . .
C3 Cu3 Cu4 134.19(8) 2_675 .
Cu3 Cu3 Cu4 115.64(3) 2_675 .
N5 Cu4 N4 160.75(16) . .
N5 Cu4 Cu3 111.66(12) . .
N4 Cu4 Cu3 86.80(11) . .
C1 N1 Cu1 177.3(5) 2_565 .
N1 N1 Cu1 177.3(5) 2_565 .
N2A C2A Cu2 175.0(3) 1_545 .
C2A N2A Cu3 176.5(3) 1_565 .
C3 N3 Cu2 167.8(3) . .
N3 C3 Cu3 171.0(3) . .
N3 C3 Cu3 112.1(3) . 2_675
Cu3 C3 Cu3 74.27(12) . 2_675
C4 N4 Cu4 170.3(3) 2_676 .
N4 C4 Cu1 169.9(4) 2_676 .
C5 N5 Cu4 176.9(5) 2_575 .
N5 N5 Cu4 176.9(5) 2_575 .
C6 N6 C13 117.3(3) . 1_665
C6 N6 Cu3 118.2(2) . .
C13 N6 Cu3 124.0(3) 1_665 .
C7 N7 C6 117.3(3) . 1_445
C7 N7 Cu1 121.7(3) . .
C6 N7 Cu1 121.1(2) 1_445 .
N6 C6 N7 126.3(3) . 1_665
N6 C6 H6 116.9 . .
N7 C6 H6 116.9 1_665 .
N7 C7 C8 122.0(4) . .
N7 C7 H7 119.0 . .
C8 C7 H7 119.0 . .
C7 C8 C13 117.4(3) . .
C7 C8 C9 122.9(3) . .
C13 C8 C9 119.7(3) . .
C10 C9 C8 119.8(4) . .
C10 C9 H9 120.1 . .
C8 C9 H9 120.1 . .
C9 C10 C11 119.9(4) . .
C9 C10 H10 120.0 . .
C11 C10 H10 120.0 . .
C12 C11 C10 122.0(4) . .
C12 C11 H11 119.0 . .
C10 C11 H11 119.0 . .
C11 C12 C13 119.1(4) . .
C11 C12 H12 120.5 . .
C13 C12 H12 120.5 . .
N6 C13 C12 120.7(3) 1_445 .
N6 C13 C8 119.8(3) 1_445 .
C12 C13 C8 119.5(3) . .

loop_
_geom_bond_atom_site_label_1
_geom_bond_atom_site_label_2
_geom_bond_distance
_geom_bond_site_symmetry_2
Cu1 C4 1.896(4) .
Cu1 N1 1.900(4) .
Cu1 N7 2.044(3) .
Cu1 Cu2 2.5410(8) .
Cu2 N3 1.868(3) .
Cu2 C2A 1.876(4) .
Cu3 C3 1.902(4) .
Cu3 N2A 1.931(4) .
Cu3 N6 2.125(3) .
Cu3 C3 2.545(4) 2_675
Cu3 Cu3 2.7330(11) 2_675
Cu3 Cu4 2.8484(9) .
Cu4 N5 1.861(4) .
Cu4 N4 1.864(4) .
N1 C1 1.153(7) 2_565
N1 N1 1.153(7) 2_565
C2A N2A 1.155(5) 1_545
N2A C2A 1.154(5) 1_565
N3 C3 1.161(5) .
C3 Cu3 2.545(4) 2_675
N4 C4 1.159(5) 2_676
C4 N4 1.159(5) 2_676
N5 C5 1.151(7) 2_575
N5 N5 1.151(7) 2_575
N6 C6 1.315(5) .
N6 C13 1.383(5) 1_665
N7 C7 1.320(5) .
N7 C6 1.367(5) 1_445
C6 N7 1.367(5) 1_665
C6 H6 0.9500 .
C7 C8 1.406(5) .
C7 H7 0.9500 .
C8 C13 1.418(5) .
C8 C9 1.427(5) .
C9 C10 1.367(6) .
C9 H9 0.9500 .
C10 C11 1.407(6) .
C10 H10 0.9500 .
C11 C12 1.378(6) .
C11 H11 0.9500 .
C12 C13 1.410(5) .
C12 H12 0.9500 .
C13 N6 1.383(5) 1_445

loop_
_geom_torsion_atom_site_label_1
_geom_torsion_atom_site_label_2
_geom_torsion_atom_site_label_3
_geom_torsion_atom_site_label_4
_geom_torsion
_geom_torsion_site_symmetry_1
_geom_torsion_site_symmetry_4
C4 Cu1 Cu2 N3 -79.61(17) . .
N1 Cu1 Cu2 N3 81.87(17) . .
N7 Cu1 Cu2 N3 175.0(3) . .
C4 Cu1 Cu2 C2A 94.52(16) . .
N1 Cu1 Cu2 C2A -104.00(16) . .
N7 Cu1 Cu2 C2A -10.9(3) . .
C3 Cu3 Cu4 N5 -66.09(16) . .
N2A Cu3 Cu4 N5 94.97(16) . .
N6 Cu3 Cu4 N5 -175.17(15) . .
C3 Cu3 Cu4 N5 28.50(17) 2_675 .
Cu3 Cu3 Cu4 N5 -18.50(12) 2_675 .
C3 Cu3 Cu4 N4 108.26(15) . .
N2A Cu3 Cu4 N4 -90.68(15) . .
N6 Cu3 Cu4 N4 -0.82(15) . .
C3 Cu3 Cu4 N4 -157.14(15) 2_675 .
Cu3 Cu3 Cu4 N4 155.85(11) 2_675 .
C2A Cu2 N3 C3 -11.0(17) . .
Cu1 Cu2 N3 C3 158.1(15) . .
Cu2 N3 C3 Cu3 57.9(16) . 2_675
N2A Cu3 C3 Cu3 108.50(18) . 2_675
N6 Cu3 C3 Cu3 -105.60(12) . 2_675
C3 Cu3 C3 Cu3 0.000(2) 2_675 2_675
Cu4 Cu3 C3 Cu3 132.05(8) . 2_675
N1 Cu1 C4 N4 148.9(18) . 2_676
N7 Cu1 C4 N4 -26.6(19) . 2_676
Cu2 Cu1 C4 N4 176.0(19) . 2_676
C3 Cu3 N6 C6 149.8(3) . .
N2A Cu3 N6 C6 -55.4(3) . .
C3 Cu3 N6 C6 38.7(3) 2_675 .
Cu3 Cu3 N6 C6 78.6(3) 2_675 .
Cu4 Cu3 N6 C6 -124.4(3) . .
C3 Cu3 N6 C13 -39.4(3) . 1_665
N2A Cu3 N6 C13 115.4(3) . 1_665
C3 Cu3 N6 C13 -150.4(3) 2_675 1_665
Cu3 Cu3 N6 C13 -110.5(3) 2_675 1_665
Cu4 Cu3 N6 C13 46.4(3) . 1_665
C4 Cu1 N7 C7 -8.7(3) . .
N1 Cu1 N7 C7 174.4(3) . .
Cu2 Cu1 N7 C7 90.0(4) . .
C4 Cu1 N7 C6 171.1(3) . 1_445
N1 Cu1 N7 C6 -5.7(3) . 1_445
Cu2 Cu1 N7 C6 -90.2(4) . 1_445
C13 N6 C6 N7 0.0(6) 1_665 1_665
Cu3 N6 C6 N7 171.4(3) . 1_665
C6 N7 C7 C8 0.7(5) 1_445 .
Cu1 N7 C7 C8 -179.5(3) . .
N7 C7 C8 C13 0.4(6) . .
N7 C7 C8 C9 -179.2(4) . .
C7 C8 C9 C10 179.9(4) . .
C13 C8 C9 C10 0.4(6) . .
C8 C9 C10 C11 -0.4(6) . .
C9 C10 C11 C12 0.5(6) . .
C10 C11 C12 C13 -0.6(6) . .
C11 C12 C13 N6 -178.2(4) . 1_445
C11 C12 C13 C8 0.6(6) . .
C7 C8 C13 N6 -1.3(5) . 1_445
C9 C8 C13 N6 178.3(3) . 1_445
C7 C8 C13 C12 180.0(4) . .
C9 C8 C13 C12 -0.5(5) . .
